data_4126394
loop_
_publ_author_name
'Wang, Hao'
'Wu, Linlin'
'Lin, Zhenyang'
'Xie, Zuowei'

_publ_section_title
;
 Synthesis, Structure and Reactivity of a Borylene Cation [(NHSi)2B(CO)]+
 Stabilized by Three Neutral Ligands.
;
_journal_name_full 'Journal of the American Chemical Society'
_journal_paper_doi 10.1021/jacs.7b08667
_journal_year 2017
_chemical_formula_sum 'C32 H56 B11 Br N4 Si2'
_chemical_formula_weight 751.81
_chemical_name_systematic
; 
 ? 
;
_space_group_IT_number 63
_symmetry_cell_setting orthorhombic
_symmetry_space_group_name_Hall '-C 2c 2'
_symmetry_space_group_name_H-M 'C m c m'
_atom_sites_solution_hydrogens geom
_atom_sites_solution_primary direct
_atom_sites_solution_secondary difmap
_audit_creation_method SHELXL-97
_cell_angle_alpha 90.00
_cell_angle_beta 90.00
_cell_angle_gamma 90.00
_cell_formula_units_Z 4
_cell_length_a 23.1961(4)
_cell_length_b 19.2030(4)
_cell_length_c 13.8123(3)
_cell_measurement_reflns_used 106
_cell_measurement_temperature 296(2)
_cell_measurement_theta_max 15
_cell_measurement_theta_min 15
_cell_volume 6152.5(2)
_computing_cell_refinement 'BRUKER KAPPA APEXII DUO DIFFRACTOMETER'
_computing_data_collection 'BRUKER KAPPA APEXII DUO DIFFRACTOMETER'
_computing_data_reduction 'BRUKER KAPPA APEXII DUO DIFFRACTOMETER'
_computing_molecular_graphics 'SIEMENS SHELXTL'
_computing_publication_material 'SIEMENS SHELXTL'
_computing_structure_refinement 'SHELXL-97 (Sheldrick, 2008)'
_computing_structure_solution 'SHELXS-97 (Sheldrick, 2008)'
_diffrn_ambient_temperature 296(2)
_diffrn_measured_fraction_theta_full 0.999
_diffrn_measured_fraction_theta_max 0.999
_diffrn_measurement_device_type 'BRUKER KAPPA APEXII DUO DIFFRACTOMETER'
_diffrn_measurement_method 'PHI & OMEGA SCAN'
_diffrn_radiation_monochromator graphite
_diffrn_radiation_source 'fine-focus sealed tube'
_diffrn_radiation_type MoK\a
_diffrn_radiation_wavelength 0.71073
_diffrn_reflns_av_R_equivalents 0.0436
_diffrn_reflns_av_sigmaI/netI 0.0245
_diffrn_reflns_limit_h_max 27
_diffrn_reflns_limit_h_min -26
_diffrn_reflns_limit_k_max 23
_diffrn_reflns_limit_k_min -23
_diffrn_reflns_limit_l_max 16
_diffrn_reflns_limit_l_min -16
_diffrn_reflns_number 35929
_diffrn_reflns_theta_full 25.24
_diffrn_reflns_theta_max 25.24
_diffrn_reflns_theta_min 1.38
_exptl_absorpt_coefficient_mu 0.726
_exptl_absorpt_correction_T_max 0.7456
_exptl_absorpt_correction_T_min 0.6512
_exptl_absorpt_correction_type multi-scan
_exptl_crystal_colour browm
_exptl_crystal_density_diffrn 0.812
_exptl_crystal_density_method 'not measured'
_exptl_crystal_description block
_exptl_crystal_F_000 1576
_exptl_crystal_size_max 0.50
_exptl_crystal_size_mid 0.40
_exptl_crystal_size_min 0.30
_platon_squeeze_details
;
;
_refine_diff_density_max 0.314
_refine_diff_density_min -0.234
_refine_diff_density_rms 0.052
_refine_ls_extinction_method none
_refine_ls_goodness_of_fit_ref 1.058
_refine_ls_hydrogen_treatment riding
_refine_ls_matrix_type full
_refine_ls_number_parameters 135
_refine_ls_number_reflns 2991
_refine_ls_number_restraints 0
_refine_ls_restrained_S_all 1.058
_refine_ls_R_factor_all 0.0650
_refine_ls_R_factor_gt 0.0504
_refine_ls_shift/su_max 0.000
_refine_ls_shift/su_mean 0.000
_refine_ls_structure_factor_coef Fsqd
_refine_ls_weighting_details 'calc w=1/[\s^2^(Fo^2^)+(0.0928P)^2^+1.8954P] where P=(Fo^2^+2Fc^2^)/3'
_refine_ls_weighting_scheme calc
_refine_ls_wR_factor_gt 0.1456
_refine_ls_wR_factor_ref 0.1534
_reflns_number_gt 2364
_reflns_number_total 2991
_reflns_threshold_expression >2sigma(I)
_cod_data_source_file ja7b08667_si_002.cif
_cod_data_source_block 2
_cod_depositor_comments
;
The following automatic conversions were performed:

'_symmetry_cell_setting' value 'Orthorhombic' changed to
'orthorhombic' according to
/home/data/users/saulius/crontab/automatic-downloads/rss-feeds/ACS/lib/dictionaries/cif_core.dic
dictionary named 'cif_core.dic' version 2.4.2 from 2011-04-26.

Automatic conversion script
Id: cif_fix_values 4973 2017-02-22 13:04:09Z antanas 
;
_cod_original_sg_symbol_H-M Cmcm
_cod_database_code 4126394

loop_
_symmetry_equiv_pos_as_xyz
'x, y, z'
'-x, -y, z+1/2'
'-x, y, -z+1/2'
'x, -y, -z'
'x+1/2, y+1/2, z'
'-x+1/2, -y+1/2, z+1/2'
'-x+1/2, y+1/2, -z+1/2'
'x+1/2, -y+1/2, -z'
'-x, -y, -z'
'x, y, -z-1/2'
'x, -y, z-1/2'
'-x, y, z'
'-x+1/2, -y+1/2, -z'
'x+1/2, y+1/2, -z-1/2'
'x+1/2, -y+1/2, z-1/2'
'-x+1/2, y+1/2, z'

loop_
_atom_site_label
_atom_site_type_symbol
_atom_site_fract_x
_atom_site_fract_y
_atom_site_fract_z
_atom_site_U_iso_or_equiv
_atom_site_adp_type
_atom_site_occupancy
_atom_site_symmetry_multiplicity
_atom_site_calc_flag
_atom_site_refinement_flags
Br1 Br 0.0000 0.33917(3) 0.7500 0.1125(3) Uani 1 4 d S
Si1 Si 0.06387(3) 0.17727(4) 0.7500 0.0421(2) Uani 1 2 d S
N1 N 0.12901(6) 0.18245(10) 0.67238(11) 0.0466(4) Uani 1 1 d .
C1 C 0.03654(10) 0.08317(15) 0.7500 0.0393(6) Uani 1 2 d S
C11 C 0.16273(10) 0.19056(14) 0.7500 0.0420(6) Uani 1 2 d S
C12 C 0.14202(9) 0.19747(13) 0.56844(14) 0.0571(6) Uani 1 1 d .
C13 C 0.14871(16) 0.27548(18) 0.5564(2) 0.0992(10) Uani 1 1 d .
H13A H 0.1138 0.2983 0.5763 0.149 Uiso 1 1 calc R
H13B H 0.1563 0.2861 0.4897 0.149 Uiso 1 1 calc R
H13C H 0.1802 0.2915 0.5956 0.149 Uiso 1 1 calc R
C14 C 0.19709(13) 0.1604(2) 0.5365(2) 0.1033(11) Uani 1 1 d .
H14A H 0.1925 0.1111 0.5445 0.155 Uiso 1 1 calc R
H14B H 0.2289 0.1763 0.5752 0.155 Uiso 1 1 calc R
H14C H 0.2045 0.1707 0.4696 0.155 Uiso 1 1 calc R
C15 C 0.09225(13) 0.1712(2) 0.51024(17) 0.0993(11) Uani 1 1 d .
H15A H 0.0577 0.1949 0.5298 0.149 Uiso 1 1 calc R
H15B H 0.0878 0.1221 0.5207 0.149 Uiso 1 1 calc R
H15C H 0.0993 0.1798 0.4428 0.149 Uiso 1 1 calc R
C16 C 0.22628(11) 0.20324(15) 0.7500 0.0456(7) Uani 1 2 d S
C17 C 0.24856(13) 0.26933(17) 0.7500 0.0544(7) Uani 1 2 d S
H17A H 0.2242 0.3078 0.7500 0.065 Uiso 1 2 calc SR
C18 C 0.30817(15) 0.2780(2) 0.7500 0.0721(10) Uani 1 2 d S
H18A H 0.3234 0.3228 0.7500 0.087 Uiso 1 2 calc SR
C19 C 0.34383(15) 0.2236(3) 0.7500 0.0848(13) Uani 1 2 d S
H19A H 0.3835 0.2305 0.7500 0.102 Uiso 1 2 calc SR
C20 C 0.32215(17) 0.1584(3) 0.7500 0.0929(14) Uani 1 2 d S
H20A H 0.3471 0.1205 0.7500 0.111 Uiso 1 2 calc SR
C21 C 0.26346(14) 0.14720(19) 0.7500 0.0700(10) Uani 1 2 d S
H21A H 0.2490 0.1020 0.7500 0.084 Uiso 1 2 calc SR
B3 B 0.0000 0.05826(18) 0.6468(2) 0.0442(7) Uani 1 2 d S
H3 H 0.0000 0.0888 0.5794 0.053 Uiso 1 2 calc SR
B4 B 0.06195(10) 0.01301(13) 0.68658(17) 0.0502(6) Uani 1 1 d .
H4 H 0.1025 0.0137 0.6453 0.060 Uiso 1 1 calc R
B5 B 0.0000 -0.0331(2) 0.6460(3) 0.0557(9) Uani 1 2 d S
H5 H 0.0000 -0.0628 0.5780 0.067 Uiso 1 2 calc SR
B6 B 0.03845(15) -0.0622(2) 0.7500 0.0574(9) Uani 1 2 d S
H6 H 0.0633 -0.1110 0.7500 0.069 Uiso 1 2 calc SR
B7 B 0.0000 0.2356(3) 0.7500 0.0574(12) Uani 1 4 d S

loop_
_atom_site_aniso_label
_atom_site_aniso_U_11
_atom_site_aniso_U_22
_atom_site_aniso_U_33
_atom_site_aniso_U_23
_atom_site_aniso_U_13
_atom_site_aniso_U_12
Br1 0.0896(5) 0.0614(4) 0.1864(8) 0.000 0.000 0.000
Si1 0.0284(4) 0.0636(5) 0.0343(4) 0.000 0.000 -0.0057(3)
N1 0.0319(8) 0.0734(11) 0.0344(8) 0.0009(8) 0.0031(6) -0.0091(7)
C1 0.0240(12) 0.0636(17) 0.0302(12) 0.000 0.000 0.0008(11)
C11 0.0301(12) 0.0500(15) 0.0457(15) 0.000 0.000 -0.0047(11)
C12 0.0487(12) 0.0856(16) 0.0370(11) 0.0071(10) 0.0082(9) -0.0160(11)
C13 0.124(3) 0.107(2) 0.0666(18) 0.0288(16) -0.0070(17) -0.0271(19)
C14 0.081(2) 0.168(4) 0.0611(17) -0.0055(18) 0.0262(15) 0.0045(19)
C15 0.0802(18) 0.182(3) 0.0359(12) 0.0092(16) -0.0018(12) -0.049(2)
C16 0.0332(13) 0.0581(17) 0.0456(15) 0.000 0.000 -0.0045(12)
C17 0.0432(15) 0.0609(19) 0.0593(18) 0.000 0.000 -0.0102(14)
C18 0.050(2) 0.098(3) 0.068(2) 0.000 0.000 -0.033(2)
C19 0.0316(17) 0.138(4) 0.085(3) 0.000 0.000 -0.010(2)
C20 0.049(2) 0.114(4) 0.115(3) 0.000 0.000 0.033(2)
C21 0.0513(19) 0.066(2) 0.093(3) 0.000 0.000 0.0047(16)
B3 0.0342(15) 0.066(2) 0.0327(15) -0.0053(14) 0.000 0.000
B4 0.0393(11) 0.0668(16) 0.0445(13) -0.0056(11) 0.0024(10) 0.0089(10)
B5 0.055(2) 0.064(2) 0.0473(19) -0.0084(16) 0.000 0.000
B6 0.053(2) 0.064(2) 0.056(2) 0.000 0.000 0.0095(17)
B7 0.045(3) 0.068(3) 0.059(3) 0.000 0.000 0.000

loop_
_atom_type_symbol
_atom_type_description
_atom_type_scat_dispersion_real
_atom_type_scat_dispersion_imag
_atom_type_scat_source
C C 0.0033 0.0016 'International Tables Vol C Tables 4.2.6.8 and 6.1.1.4'
H H 0.0000 0.0000 'International Tables Vol C Tables 4.2.6.8 and 6.1.1.4'
B B 0.0013 0.0007 'International Tables Vol C Tables 4.2.6.8 and 6.1.1.4'
N N 0.0061 0.0033 'International Tables Vol C Tables 4.2.6.8 and 6.1.1.4'
Si Si 0.0817 0.0704 'International Tables Vol C Tables 4.2.6.8 and 6.1.1.4'
Br Br -0.2901 2.4595 'International Tables Vol C Tables 4.2.6.8 and 6.1.1.4'

loop_
_geom_angle_atom_site_label_1
_geom_angle_atom_site_label_2
_geom_angle_atom_site_label_3
_geom_angle
_geom_angle_site_symmetry_1
_geom_angle_site_symmetry_3
N1 Si1 N1 70.60(10) . 10_557
N1 Si1 B7 128.13(12) . .
N1 Si1 B7 128.13(12) 10_557 .
N1 Si1 C1 108.67(9) . .
N1 Si1 C1 108.67(9) 10_557 .
B7 Si1 C1 107.74(16) . .
N1 Si1 C11 35.38(5) . .
N1 Si1 C11 35.38(5) 10_557 .
B7 Si1 C11 136.57(17) . .
C1 Si1 C11 115.68(11) . .
C11 N1 C12 129.04(16) . .
C11 N1 Si1 91.10(12) . .
C12 N1 Si1 136.84(13) . .
C1 C1 B4 110.15(11) 3_556 .
C1 C1 B4 110.15(11) 3_556 10_557
B4 C1 B4 61.55(19) . 10_557
C1 C1 B3 60.60(8) 3_556 10_557
B4 C1 B3 111.9(2) . 10_557
B4 C1 B3 61.86(13) 10_557 10_557
C1 C1 B3 60.60(8) 3_556 .
B4 C1 B3 61.86(13) . .
B4 C1 B3 111.9(2) 10_557 .
B3 C1 B3 111.4(2) 10_557 .
C1 C1 Si1 109.33(7) 3_556 .
B4 C1 Si1 128.95(14) . .
B4 C1 Si1 128.95(14) 10_557 .
B3 C1 Si1 115.09(15) 10_557 .
B3 C1 Si1 115.09(15) . .
N1 C11 N1 106.7(2) . 10_557
N1 C11 C16 126.62(11) . .
N1 C11 C16 126.62(11) 10_557 .
N1 C11 Si1 53.52(11) . .
N1 C11 Si1 53.52(11) 10_557 .
C16 C11 Si1 177.0(2) . .
C15 C12 N1 107.20(16) . .
C15 C12 C13 110.7(2) . .
N1 C12 C13 108.5(2) . .
C15 C12 C14 109.5(2) . .
N1 C12 C14 110.9(2) . .
C13 C12 C14 110.1(2) . .
C17 C16 C21 119.1(3) . .
C17 C16 C11 121.5(3) . .
C21 C16 C11 119.3(3) . .
C16 C17 C18 119.0(3) . .
C19 C18 C17 121.5(4) . .
C18 C19 C20 119.8(3) . .
C19 C20 C21 120.8(4) . .
C20 C21 C16 119.8(4) . .
C1 B3 C1 58.80(16) . 3_556
C1 B3 B5 106.4(2) . .
C1 B3 B5 106.4(2) 3_556 .
C1 B3 B4 58.67(13) . .
C1 B3 B4 106.17(18) 3_556 .
B5 B3 B4 60.66(14) . .
C1 B3 B4 106.17(18) . 12
C1 B3 B4 58.67(13) 3_556 12
B5 B3 B4 60.67(14) . 12
B4 B3 B4 108.8(2) . 12
C1 B4 B4 59.22(9) . 10_557
C1 B4 B3 59.48(14) . .
B4 B4 B3 108.14(12) 10_557 .
C1 B4 B6 106.38(17) . .
B4 B4 B6 60.43(10) 10_557 .
B3 B4 B6 107.69(19) . .
C1 B4 B5 105.93(17) . .
B4 B4 B5 108.36(14) 10_557 .
B3 B4 B5 59.30(17) . .
B6 B4 B5 60.15(17) . .
B3 B5 B4 60.04(14) . .
B3 B5 B4 60.04(14) . 12
B4 B5 B4 107.8(2) . 12
B3 B5 B6 108.0(2) . .
B4 B5 B6 59.83(17) . .
B4 B5 B6 107.9(2) 12 .
B3 B5 B6 108.0(2) . 3_556
B4 B5 B6 107.9(2) . 3_556
B4 B5 B6 59.83(17) 12 3_556
B6 B5 B6 60.1(2) . 3_556
B4 B6 B4 59.1(2) 10_557 .
B4 B6 B5 107.2(2) 10_557 .
B4 B6 B5 60.02(15) . .
B4 B6 B5 60.02(15) 10_557 10_557
B4 B6 B5 107.2(2) . 10_557
B5 B6 B5 107.5(3) . 10_557
B4 B6 B6 107.89(13) 10_557 3_556
B4 B6 B6 107.89(13) . 3_556
B5 B6 B6 59.94(12) . 3_556
B5 B6 B6 59.94(12) 10_557 3_556
Si1 B7 Si1 105.8(3) . 3_556
Si1 B7 Br1 127.08(14) . .
Si1 B7 Br1 127.07(14) 3_556 .

loop_
_geom_bond_atom_site_label_1
_geom_bond_atom_site_label_2
_geom_bond_distance
_geom_bond_site_symmetry_2
Br1 B7 1.989(6) .
Si1 N1 1.8554(15) .
Si1 N1 1.8554(15) 10_557
Si1 B7 1.857(4) .
Si1 C1 1.915(3) .
Si1 C11 2.307(3) .
N1 C11 1.336(2) .
N1 C12 1.495(2) .
C1 C1 1.695(4) 3_556
C1 B4 1.712(3) .
C1 B4 1.712(3) 10_557
C1 B3 1.726(3) 10_557
C1 B3 1.726(3) .
C11 N1 1.336(2) 10_557
C11 C16 1.494(4) .
C12 C15 1.494(3) .
C12 C13 1.515(4) .
C12 C14 1.527(4) .
C16 C17 1.370(4) .
C16 C21 1.379(4) .
C17 C18 1.393(4) .
C18 C19 1.334(6) .
C19 C20 1.349(6) .
C20 C21 1.378(5) .
B3 C1 1.726(3) 3_556
B3 B5 1.754(5) .
B3 B4 1.767(3) .
B3 B4 1.767(3) 12
B4 B4 1.752(5) 10_557
B4 B6 1.775(4) .
B4 B5 1.778(3) .
B5 B4 1.778(3) 12
B5 B6 1.780(4) .
B5 B6 1.780(4) 3_556
B6 B4 1.775(4) 10_557
B6 B5 1.781(4) 10_557
B6 B6 1.784(7) 3_556
B7 Si1 1.857(4) 3_556

loop_
_platon_squeeze_void_nr
_platon_squeeze_void_average_x
_platon_squeeze_void_average_y
_platon_squeeze_void_average_z
_platon_squeeze_void_volume
_platon_squeeze_void_count_electrons
1 0.500 0.000 -0.022 1483.9 196.1
2 0.000 0.500 0.015 1483.9 196.1
